data_2242235
loop_
_publ_author_name
'Zhang, Feng'
'Zhang, Bing-Guang'

_publ_section_title
;
 Crystal structure of a heterometallic coordination polymer:
 poly[diaquabis(\m~7~-benzene-1,3,5-tricarboxylato)dicalcium(II)copper(II)]
;
_journal_coeditor_code XU5901
_journal_issue 6
_journal_name_full 'Acta Crystallographica Section E'
_journal_page_first 835
_journal_page_last 837
_journal_paper_doi 10.1107/S205698901700665X
_journal_volume 73
_journal_year 2017
_chemical_formula_iupac '[Ca2 Cu (C9 H3 O6)2 (H2 O)2]'
_chemical_formula_moiety 'C18 H10 Ca2 Cu O14'
_chemical_formula_sum 'C18 H10 Ca2 Cu O14'
_chemical_formula_weight 593.96
_chemical_name_systematic
;
Poly[diaquabis(\m~7~-benzene-1,3,5-tricarboxylato)dicalcium(II)copper(II)]
;
_space_group_IT_number 2
_symmetry_cell_setting triclinic
_symmetry_space_group_name_Hall '-P 1'
_symmetry_space_group_name_H-M 'P -1'
_atom_sites_solution_hydrogens geom
_atom_sites_solution_primary direct
_atom_sites_solution_secondary difmap
_audit_creation_method SHELXL-97
_cell_angle_alpha 103.065(4)
_cell_angle_beta 110.140(4)
_cell_angle_gamma 92.776(5)
_cell_formula_units_Z 1
_cell_length_a 6.664(3)
_cell_length_b 8.754(4)
_cell_length_c 8.925(4)
_cell_measurement_reflns_used 1990
_cell_measurement_temperature 296(2)
_cell_measurement_theta_max 27.47
_cell_measurement_theta_min 2.40
_cell_volume 471.6(4)
_computing_cell_refinement
;
SAINT (Bruker, 2009)
;
_computing_data_collection
;
APEX2 (Bruker, 2009)
;
_computing_data_reduction
;
SAINT (Bruker, 2009)
;
_computing_molecular_graphics
;
SHELXTL97 (Sheldrick, 2008) and DIAMOND (Brandenburg, 2006)
;
_computing_publication_material
;
SHELXTL (Sheldrick, 2008)
;
_computing_structure_refinement
;
SHELXL2014 (Sheldrick, 2015)
;
_computing_structure_solution
;
SHELXS97 (Sheldrick, 2008)
;
_diffrn_ambient_temperature 296(2)
_diffrn_measured_fraction_theta_full 0.983
_diffrn_measured_fraction_theta_max 0.983
_diffrn_measurement_device_type 'Bruker SMART CCD'
_diffrn_measurement_method '\f and \w scans'
_diffrn_radiation_monochromator graphite
_diffrn_radiation_source 'fine-focus sealed tube'
_diffrn_radiation_type MoK\a
_diffrn_radiation_wavelength 0.71073
_diffrn_reflns_av_R_equivalents 0.0118
_diffrn_reflns_av_sigmaI/netI 0.0217
_diffrn_reflns_limit_h_max 7
_diffrn_reflns_limit_h_min -7
_diffrn_reflns_limit_k_max 4
_diffrn_reflns_limit_k_min -10
_diffrn_reflns_limit_l_max 10
_diffrn_reflns_limit_l_min -10
_diffrn_reflns_number 2442
_diffrn_reflns_theta_full 25.00
_diffrn_reflns_theta_max 25.00
_diffrn_reflns_theta_min 2.41
_exptl_absorpt_coefficient_mu 1.787
_exptl_absorpt_correction_T_max 0.7658
_exptl_absorpt_correction_T_min 0.7212
_exptl_absorpt_correction_type multi-scan
_exptl_absorpt_process_details
;
(SADABS; Bruker, 2009)
;
_exptl_crystal_colour blue
_exptl_crystal_density_diffrn 2.091
_exptl_crystal_density_method 'not measured'
_exptl_crystal_description block
_exptl_crystal_F_000 299
_exptl_crystal_size_max 0.18
_exptl_crystal_size_mid 0.15
_exptl_crystal_size_min 0.14
_refine_diff_density_max 0.347
_refine_diff_density_min -0.677
_refine_ls_extinction_method none
_refine_ls_goodness_of_fit_ref 1.038
_refine_ls_hydrogen_treatment mixed
_refine_ls_matrix_type full
_refine_ls_number_parameters 166
_refine_ls_number_reflns 1635
_refine_ls_number_restraints 3
_refine_ls_restrained_S_all 1.038
_refine_ls_R_factor_all 0.0295
_refine_ls_R_factor_gt 0.0287
_refine_ls_shift/su_max 0.000
_refine_ls_shift/su_mean 0.000
_refine_ls_structure_factor_coef Fsqd
_refine_ls_weighting_details 'calc w=1/[\s^2^(Fo^2^)+(0.0501P)^2^+0.6456P] where P=(Fo^2^+2Fc^2^)/3'
_refine_ls_weighting_scheme calc
_refine_ls_wR_factor_gt 0.0823
_refine_ls_wR_factor_ref 0.0836
_reflns_number_gt 1588
_reflns_number_total 1635
_reflns_threshold_expression >2sigma(I)
_cod_data_source_file xu5901sup1.cif
_cod_data_source_block I
_cod_database_code 2242235

loop_
_symmetry_equiv_pos_as_xyz
'x, y, z'
'-x, -y, -z'

loop_
_atom_site_type_symbol
_atom_site_label
_atom_site_fract_x
_atom_site_fract_y
_atom_site_fract_z
_atom_site_U_iso_or_equiv
_atom_site_adp_type
_atom_site_calc_flag
_atom_site_refinement_flags
_atom_site_occupancy
_atom_site_symmetry_multiplicity
Ca Ca1 0.13337(8) 0.79200(6) 0.58531(6) 0.01430(16) Uani d . 1 1
Cu Cu1 0.5000 1.0000 1.0000 0.01590(16) Uani d S 1 2
O O1 0.2949(3) 0.6981(2) 0.8180(2) 0.0206(4) Uani d . 1 1
O O2 0.3877(3) 0.8375(2) 1.0782(2) 0.0192(4) Uani d . 1 1
O O3 0.2155(4) 0.5598(2) 1.4590(2) 0.0273(5) Uani d . 1 1
O O4 0.1993(3) 0.2977(2) 1.4102(2) 0.0190(4) Uani d . 1 1
O O5 0.2085(3) 0.0033(2) 0.8405(2) 0.0186(4) Uani d . 1 1
O O6 0.0233(4) 0.1170(2) 0.6527(2) 0.0283(5) Uani d . 1 1
C C1 0.2707(4) 0.5610(3) 1.0114(3) 0.0126(5) Uani d . 1 1
C C2 0.2808(4) 0.5623(3) 1.1690(3) 0.0145(5) Uani d . 1 1
H H2A 0.3166 0.6577 1.2499 0.017 Uiso calc R 1 1
C C3 0.2377(4) 0.4211(3) 1.2074(3) 0.0136(5) Uani d . 1 1
C C4 0.1929(4) 0.2786(3) 1.0883(3) 0.0142(5) Uani d . 1 1
H H4A 0.1703 0.1841 1.1148 0.017 Uiso calc R 1 1
C C5 0.1815(4) 0.2765(3) 0.9288(3) 0.0142(5) Uani d . 1 1
C C6 0.2163(4) 0.4182(3) 0.8895(3) 0.0136(5) Uani d . 1 1
H H6A 0.2034 0.4176 0.7822 0.016 Uiso calc R 1 1
C C7 0.3178(4) 0.7085(3) 0.9639(3) 0.0139(5) Uani d . 1 1
C C8 0.2195(4) 0.4278(3) 1.3728(3) 0.0154(5) Uani d . 1 1
C C9 0.1339(4) 0.1255(3) 0.7989(3) 0.0142(5) Uani d . 1 1
O OW1 0.4854(3) 0.8960(3) 0.6111(3) 0.0315(5) Uani d D 1 1
H HW1A 0.587(4) 0.844(3) 0.604(4) 0.038 Uiso d D 1 1
H HW1B 0.544(5) 0.9871(18) 0.669(4) 0.038 Uiso d D 1 1

loop_
_atom_site_aniso_label
_atom_site_aniso_U_11
_atom_site_aniso_U_22
_atom_site_aniso_U_33
_atom_site_aniso_U_12
_atom_site_aniso_U_13
_atom_site_aniso_U_23
Ca1 0.0188(3) 0.0142(3) 0.0099(3) 0.0011(2) 0.0048(2) 0.0040(2)
Cu1 0.0204(3) 0.0110(2) 0.0147(3) 0.00010(17) 0.00383(19) 0.00479(18)
O1 0.0344(11) 0.0158(9) 0.0143(9) 0.0058(8) 0.0090(8) 0.0084(7)
O2 0.0282(10) 0.0125(9) 0.0145(9) -0.0024(7) 0.0056(8) 0.0035(7)
O3 0.0480(13) 0.0191(10) 0.0181(10) 0.0061(9) 0.0181(10) 0.0016(8)
O4 0.0236(10) 0.0189(10) 0.0181(9) 0.0014(7) 0.0094(8) 0.0092(8)
O5 0.0228(10) 0.0107(9) 0.0180(9) 0.0032(7) 0.0027(8) 0.0030(7)
O6 0.0452(13) 0.0206(10) 0.0118(10) 0.0027(9) 0.0010(9) 0.0051(8)
C1 0.0118(12) 0.0128(12) 0.0131(12) 0.0020(9) 0.0033(10) 0.0049(10)
C2 0.0160(12) 0.0128(12) 0.0141(12) 0.0015(9) 0.0051(10) 0.0032(10)
C3 0.0148(12) 0.0140(12) 0.0124(12) 0.0025(9) 0.0049(10) 0.0043(10)
C4 0.0169(12) 0.0119(12) 0.0155(12) 0.0035(9) 0.0057(10) 0.0065(10)
C5 0.0143(12) 0.0135(12) 0.0131(12) 0.0032(10) 0.0030(10) 0.0033(10)
C6 0.0159(12) 0.0130(12) 0.0125(12) 0.0044(10) 0.0040(10) 0.0057(10)
C7 0.0145(12) 0.0135(12) 0.0167(13) 0.0051(9) 0.0063(10) 0.0078(10)
C8 0.0154(12) 0.0174(13) 0.0130(12) 0.0024(10) 0.0047(10) 0.0036(10)
C9 0.0177(12) 0.0129(12) 0.0129(13) 0.0017(10) 0.0056(10) 0.0050(10)
OW1 0.0262(11) 0.0264(11) 0.0459(14) 0.0047(9) 0.0166(10) 0.0116(10)

loop_
_atom_type_symbol
_atom_type_description
_atom_type_scat_dispersion_real
_atom_type_scat_dispersion_imag
_atom_type_scat_source
C C 0.0033 0.0016 'International Tables Vol C Tables 4.2.6.8 and 6.1.1.4'
H H 0.0000 0.0000 'International Tables Vol C Tables 4.2.6.8 and 6.1.1.4'
O O 0.0106 0.0060 'International Tables Vol C Tables 4.2.6.8 and 6.1.1.4'
Ca Ca 0.2262 0.3064 'International Tables Vol C Tables 4.2.6.8 and 6.1.1.4'
Cu Cu 0.3201 1.2651 'International Tables Vol C Tables 4.2.6.8 and 6.1.1.4'

loop_
_geom_angle_atom_site_label_1
_geom_angle_atom_site_label_2
_geom_angle_atom_site_label_3
_geom_angle_site_symmetry_1
_geom_angle_site_symmetry_3
_geom_angle
O3 Ca1 O4 1_554 2_567 99.86(8)
O3 Ca1 O1 1_554 . 81.17(8)
O4 Ca1 O1 2_567 . 87.46(7)
O3 Ca1 O6 1_554 2_566 97.47(8)
O4 Ca1 O6 2_567 2_566 93.57(8)
O1 Ca1 O6 . 2_566 178.43(7)
O3 Ca1 OW1 1_554 . 83.82(8)
O4 Ca1 OW1 2_567 . 173.99(8)
O1 Ca1 OW1 . . 88.42(8)
O6 Ca1 OW1 2_566 . 90.64(8)
O3 Ca1 O5 1_554 1_565 148.03(7)
O4 Ca1 O5 2_567 1_565 91.33(7)
O1 Ca1 O5 . 1_565 69.43(7)
O6 Ca1 O5 2_566 1_565 111.71(7)
OW1 Ca1 O5 . 1_565 83.12(7)
O3 Ca1 Cu1 1_554 . 118.21(6)
O4 Ca1 Cu1 2_567 . 110.50(5)
O1 Ca1 Cu1 . . 49.46(5)
O6 Ca1 Cu1 2_566 . 131.04(6)
OW1 Ca1 Cu1 . . 63.49(6)
O5 Ca1 Cu1 1_565 . 30.79(4)
O6 Ca1 Cu1 1_565 . 73.03(4)
C9 Ca1 Cu1 1_565 . 50.47(5)
C8 Ca1 Cu1 2_567 . 106.72(6)
O2 Cu1 O2 2_677 . 180.0000(10)
O2 Cu1 O5 2_677 2_667 91.13(8)
O2 Cu1 O5 . 2_667 88.87(8)
O2 Cu1 O5 2_677 1_565 88.87(8)
O2 Cu1 O5 . 1_565 91.13(8)
O5 Cu1 O5 2_667 1_565 180.0000(10)
O2 Cu1 Ca1 2_677 2_677 87.31(6)
O2 Cu1 Ca1 . 2_677 92.69(6)
O5 Cu1 Ca1 2_667 2_677 39.61(5)
O5 Cu1 Ca1 1_565 2_677 140.39(5)
O2 Cu1 Ca1 2_677 . 92.69(6)
O2 Cu1 Ca1 . . 87.31(6)
O5 Cu1 Ca1 2_667 . 140.39(5)
O5 Cu1 Ca1 1_565 . 39.61(5)
Ca1 Cu1 Ca1 2_677 . 180.0
C7 O1 Ca1 . . 146.05(17)
C7 O2 Cu1 . . 110.48(16)
C8 O3 Ca1 . 1_556 168.1(2)
C8 O4 Ca1 . 2_567 118.28(16)
C9 O5 Cu1 . 1_545 125.84(16)
C9 O5 Ca1 . 1_545 107.73(15)
Cu1 O5 Ca1 1_545 1_545 109.61(8)
C9 O6 Ca1 . 2_566 157.26(18)
C9 O6 Ca1 . 1_545 85.06(15)
Ca1 O6 Ca1 2_566 1_545 114.30(8)
C2 C1 C6 . . 120.0(2)
C2 C1 C7 . . 122.6(2)
C6 C1 C7 . . 117.4(2)
C1 C2 C3 . . 120.3(2)
C1 C2 H2A . . 119.8
C3 C2 H2A . . 119.8
C4 C3 C2 . . 119.6(2)
C4 C3 C8 . . 120.9(2)
C2 C3 C8 . . 119.2(2)
C3 C4 C5 . . 120.3(2)
C3 C4 H4A . . 119.9
C5 C4 H4A . . 119.9
C6 C5 C4 . . 119.8(2)
C6 C5 C9 . . 118.8(2)
C4 C5 C9 . . 121.4(2)
C5 C6 C1 . . 119.9(2)
C5 C6 H6A . . 120.1
C1 C6 H6A . . 120.1
O1 C7 O2 . . 123.6(2)
O1 C7 C1 . . 118.5(2)
O2 C7 C1 . . 117.8(2)
O3 C8 O4 . . 124.8(2)
O3 C8 C3 . . 117.4(2)
O4 C8 C3 . . 117.7(2)
O6 C9 O5 . . 120.3(2)
O6 C9 C5 . . 121.0(2)
O5 C9 C5 . . 118.7(2)
Ca1 OW1 HW1A . . 127(2)
Ca1 OW1 HW1B . . 122(2)
HW1A OW1 HW1B . . 105.9(16)

loop_
_geom_bond_atom_site_label_1
_geom_bond_atom_site_label_2
_geom_bond_site_symmetry_2
_geom_bond_distance
_geom_bond_publ_flag
Ca1 O1 . 2.338(2) y
Ca1 O3 1_554 2.280(2) y
Ca1 O4 2_567 2.333(2) y
Ca1 O5 1_565 2.466(2) y
Ca1 O6 2_566 2.357(2) y
Ca1 OW1 . 2.390(2) y
Ca1 Cu1 . 3.6439(13) ?
Cu1 O2 2_677 1.9435(19) .
Cu1 O2 . 1.9435(19) y
Cu1 O5 2_667 1.9800(19) y
Cu1 O5 1_565 1.9800(19) .
Cu1 Ca1 2_677 3.6439(13) ?
O1 C7 . 1.239(3) ?
O2 C7 . 1.278(3) ?
O3 C8 . 1.242(3) ?
O3 Ca1 1_556 2.280(2) ?
O4 C8 . 1.271(3) ?
O4 Ca1 2_567 2.333(2) ?
O5 C9 . 1.278(3) ?
O5 Cu1 1_545 1.9800(19) ?
O5 Ca1 1_545 2.466(2) ?
O6 C9 . 1.241(3) ?
O6 Ca1 2_566 2.357(2) ?
O6 Ca1 1_545 2.954(2) ?
C1 C2 . 1.382(4) ?
C1 C6 . 1.395(4) ?
C1 C7 . 1.499(3) ?
C2 C3 . 1.398(4) ?
C2 H2A . 0.9300 ?
C3 C4 . 1.386(4) ?
C3 C8 . 1.511(3) ?
C4 C5 . 1.395(4) ?
C4 H4A . 0.9300 ?
C5 C6 . 1.393(4) ?
C5 C9 . 1.485(3) ?
C6 H6A . 0.9300 ?
C8 Ca1 2_567 3.141(3) ?
C9 Ca1 1_545 3.104(3) ?
OW1 HW1A . 0.844(10) ?
OW1 HW1B . 0.836(10) ?

loop_
_geom_hbond_atom_site_label_D
_geom_hbond_atom_site_label_H
_geom_hbond_atom_site_label_A
_geom_hbond_site_symmetry_A
_geom_hbond_distance_DH
_geom_hbond_distance_HA
_geom_hbond_distance_DA
_geom_hbond_angle_DHA
OW1 HW1A O4 2_667 0.844(10) 1.953(11) 2.793(3) 173(3)
OW1 HW1B O2 2_677 0.836(10) 2.31(2) 3.020(3) 143(3)

_cod_database_fobs_code 2242235
